data_4066373
loop_
_publ_author_name
'Collins, Mary S.'
'Rosen, Evelyn L.'
'Lynch, Vincent M.'
'Bielawski, Christopher W.'

_publ_section_title
;
 Differentially Substituted Acyclic Diaminocarbene Ligands Display
 Conformation-Dependent Donicities
;
_journal_issue 13
_journal_name_full Organometallics
_journal_page_first 3047
_journal_paper_doi 10.1021/om1004226
_journal_volume 29
_journal_year 2010
_chemical_formula_moiety '2 C27 H39 N2, 2 C O, 2 H O, 2 Cl, 2 Ir'
_chemical_formula_sum 'C56 H80 Cl2 Ir2 N4 O4'
_chemical_formula_weight 1326.56
_chemical_name_systematic
;
 ?
;
_space_group_IT_number 14
_symmetry_cell_setting monoclinic
_symmetry_space_group_name_Hall '-P 2ybc'
_symmetry_space_group_name_H-M 'P 1 21/c 1'
_atom_sites_solution_hydrogens geom
_atom_sites_solution_primary direct
_atom_sites_solution_secondary difmap
_audit_creation_method SHELXL-97
_cell_angle_alpha 90.00
_cell_angle_beta 106.906(3)
_cell_angle_gamma 90.00
_cell_formula_units_Z 2
_cell_length_a 14.383(2)
_cell_length_b 10.7827(15)
_cell_length_c 19.396(2)
_cell_measurement_reflns_used 35360
_cell_measurement_temperature 100(2)
_cell_measurement_theta_max 27.5
_cell_measurement_theta_min 2.0
_cell_volume 2878.1(6)
_computing_cell_refinement 'CrystalClear (Rigaku Inc., 2008)'
_computing_data_collection 'CrystalClear (Rigaku Inc., 2008)'
_computing_data_reduction 'CrystalClear (Rigaku Inc., 2008)'
_computing_molecular_graphics 'XP SHELXTL/PC, Siemens Analytical'
_computing_structure_refinement 'XL SHELXTL/PC, Siemens Analytical'
_computing_structure_solution
;

SIR97 - Altomare A., Burla M.C., Camalli M., Cascarano G.L., Giacovazzo C., 
Guagliardi A., Moliterni A.G.G., Polidori G.,Spagna R.
;
_diffrn_ambient_temperature 100(2)
_diffrn_measured_fraction_theta_full 0.998
_diffrn_measured_fraction_theta_max 0.998
_diffrn_measurement_device_type 'Rigaku AFC-12 with Saturn 724+ CCD'
_diffrn_measurement_method \w-scans
_diffrn_radiation_monochromator graphite
_diffrn_radiation_source 'fine-focus sealed tube'
_diffrn_radiation_type MoK\a
_diffrn_radiation_wavelength 0.71075
_diffrn_reflns_av_R_equivalents 0.0356
_diffrn_reflns_av_sigmaI/netI 0.0265
_diffrn_reflns_limit_h_max 18
_diffrn_reflns_limit_h_min -18
_diffrn_reflns_limit_k_max 14
_diffrn_reflns_limit_k_min -13
_diffrn_reflns_limit_l_max 25
_diffrn_reflns_limit_l_min -25
_diffrn_reflns_number 34293
_diffrn_reflns_theta_full 27.48
_diffrn_reflns_theta_max 27.48
_diffrn_reflns_theta_min 3.13
_exptl_absorpt_coefficient_mu 4.757
_exptl_absorpt_correction_T_max 1.00
_exptl_absorpt_correction_T_min 0.775
_exptl_absorpt_correction_type multi-scan
_exptl_absorpt_process_details
;
Abscor. T. Higashi (2001).  The Rigaku Corporation, Tokyo, Japan.
;
_exptl_crystal_colour yellow
_exptl_crystal_density_diffrn 1.531
_exptl_crystal_density_method 'not measured'
_exptl_crystal_description prisms
_exptl_crystal_F_000 1324
_exptl_crystal_size_max 0.16
_exptl_crystal_size_mid 0.10
_exptl_crystal_size_min 0.08
_refine_diff_density_max 4.223
_refine_diff_density_min -2.480
_refine_diff_density_rms 0.164
_refine_ls_extinction_method none
_refine_ls_goodness_of_fit_ref 1.639
_refine_ls_hydrogen_treatment constr
_refine_ls_matrix_type full
_refine_ls_number_parameters 316
_refine_ls_number_reflns 6580
_refine_ls_number_restraints 0
_refine_ls_restrained_S_all 1.639
_refine_ls_R_factor_all 0.0563
_refine_ls_R_factor_gt 0.0509
_refine_ls_shift/su_max 0.001
_refine_ls_shift/su_mean 0.000
_refine_ls_structure_factor_coef Fsqd
_refine_ls_weighting_details 'calc w=1/[\s^2^(Fo^2^)+(0.0470P)^2^+4.4404P] where P=(Fo^2^+2Fc^2^)/3'
_refine_ls_weighting_scheme calc
_refine_ls_wR_factor_gt 0.1307
_refine_ls_wR_factor_ref 0.1331
_reflns_number_gt 5964
_reflns_number_total 6580
_reflns_threshold_expression >2sigma(I)
_cod_data_source_file om1004226_si_002.cif
_cod_data_source_block 4c
_cod_depositor_comments
;
The following automatic conversions were performed:

'_symmetry_cell_setting' value 'Monoclinic' changed to 'monoclinic'
according to /home/saulius/struct/CIF-dictionaries/cif_core.dic
dictionary named 'cif_core.dic' version 2.4.1 from 2010-06-29.

Automatic conversion script
Id: cif_fix_values 1715 2011-07-08 13:25:40Z adriana 
;
_cod_original_sg_symbol_H-M P21/c
_cod_database_code 4066373

loop_
_symmetry_equiv_pos_as_xyz
'x, y, z'
'-x, y+1/2, -z+1/2'
'-x, -y, -z'
'x, -y-1/2, z-1/2'

loop_
_atom_site_label
_atom_site_type_symbol
_atom_site_fract_x
_atom_site_fract_y
_atom_site_fract_z
_atom_site_U_iso_or_equiv
_atom_site_adp_type
_atom_site_occupancy
_atom_site_symmetry_multiplicity
_atom_site_calc_flag
_atom_site_refinement_flags
Ir1 Ir 0.572466(15) 0.58772(2) 0.470040(12) 0.03269(10) Uani 1 1 d .
Cl1 Cl 0.57147(18) 0.8059(2) 0.45153(13) 0.0668(6) Uani 1 1 d .
N1 N 0.7515(4) 0.5971(4) 0.5474(3) 0.0286(10) Uani 1 1 d .
N2 N 0.7624(3) 0.5449(5) 0.4311(2) 0.0261(9) Uani 1 1 d .
O1A O 0.4675(4) 0.5629(5) 0.3090(3) 0.0433(11) Uani 1 1 d .
C1A C 0.5061(4) 0.5664(6) 0.3686(3) 0.0344(13) Uani 1 1 d .
O1 O 0.5654(3) 0.3999(5) 0.5047(3) 0.0477(13) Uani 1 1 d .
C1 C 0.7125(4) 0.5739(5) 0.4770(3) 0.0282(11) Uani 1 1 d .
C2 C 0.6640(5) 0.6188(7) 0.5730(4) 0.0377(14) Uani 1 1 d .
H2A H 0.6600 0.7042 0.5906 0.045 Uiso 1 1 calc R
H2B H 0.6566 0.5570 0.6087 0.045 Uiso 1 1 calc R
C3 C 0.8684(4) 0.5313(7) 0.4510(3) 0.0372(14) Uani 1 1 d .
H3A H 0.8993 0.6096 0.4710 0.056 Uiso 1 1 calc R
H3B H 0.8880 0.5096 0.4081 0.056 Uiso 1 1 calc R
H3C H 0.8889 0.4655 0.4871 0.056 Uiso 1 1 calc R
C4 C 0.8489(4) 0.5972(5) 0.5951(3) 0.0264(11) Uani 1 1 d .
C5 C 0.9012(4) 0.7089(6) 0.6061(3) 0.0321(12) Uani 1 1 d .
C6 C 0.9937(5) 0.7066(7) 0.6570(4) 0.0415(15) Uani 1 1 d .
H6 H 1.0320 0.7799 0.6650 0.050 Uiso 1 1 calc R
C7 C 1.0296(5) 0.6030(7) 0.6949(4) 0.0418(16) Uani 1 1 d .
H7 H 1.0920 0.6048 0.7294 0.050 Uiso 1 1 calc R
C8 C 0.9758(5) 0.4942(7) 0.6838(3) 0.0388(14) Uani 1 1 d .
H8 H 1.0015 0.4222 0.7108 0.047 Uiso 1 1 calc R
C9 C 0.8846(4) 0.4895(6) 0.6334(3) 0.0322(12) Uani 1 1 d .
C10 C 0.8601(6) 0.8254(6) 0.5666(4) 0.0459(16) Uani 1 1 d .
H10 H 0.7993 0.8020 0.5285 0.055 Uiso 1 1 calc R
C11 C 0.9275(7) 0.8859(9) 0.5288(5) 0.070(3) Uani 1 1 d .
H11A H 0.9903 0.9035 0.5640 0.104 Uiso 1 1 calc R
H11B H 0.8985 0.9636 0.5062 0.104 Uiso 1 1 calc R
H11C H 0.9371 0.8297 0.4917 0.104 Uiso 1 1 calc R
C12 C 0.8316(10) 0.9164(8) 0.6169(7) 0.081(3) Uani 1 1 d .
H12A H 0.7863 0.8762 0.6391 0.121 Uiso 1 1 calc R
H12B H 0.8002 0.9890 0.5894 0.121 Uiso 1 1 calc R
H12C H 0.8898 0.9427 0.6546 0.121 Uiso 1 1 calc R
C13 C 0.8249(5) 0.3707(7) 0.6213(4) 0.0501(18) Uani 1 1 d .
H13 H 0.7667 0.3842 0.5788 0.060 Uiso 1 1 calc R
C14 C 0.7888(6) 0.3407(10) 0.6857(6) 0.076(3) Uani 1 1 d .
H14A H 0.8375 0.2907 0.7204 0.115 Uiso 1 1 calc R
H14B H 0.7278 0.2940 0.6695 0.115 Uiso 1 1 calc R
H14C H 0.7776 0.4179 0.7087 0.115 Uiso 1 1 calc R
C15 C 0.8834(8) 0.2641(7) 0.6029(6) 0.077(3) Uani 1 1 d .
H15A H 0.9400 0.2471 0.6443 0.115 Uiso 1 1 calc R
H15B H 0.9053 0.2871 0.5613 0.115 Uiso 1 1 calc R
H15C H 0.8425 0.1899 0.5914 0.115 Uiso 1 1 calc R
C16 C 0.7111(4) 0.5227(6) 0.3554(3) 0.0314(12) Uani 1 1 d .
C17 C 0.7008(4) 0.6207(6) 0.3067(3) 0.0349(13) Uani 1 1 d .
C18 C 0.6554(6) 0.5930(7) 0.2335(4) 0.0480(18) Uani 1 1 d .
H18 H 0.6463 0.6575 0.1989 0.058 Uiso 1 1 calc R
C19 C 0.6242(6) 0.4757(9) 0.2110(4) 0.053(2) Uani 1 1 d .
H19 H 0.5950 0.4596 0.1613 0.064 Uiso 1 1 calc R
C20 C 0.6349(5) 0.3804(7) 0.2607(4) 0.0430(16) Uani 1 1 d .
H20 H 0.6124 0.2997 0.2445 0.052 Uiso 1 1 calc R
C21 C 0.6779(5) 0.4008(6) 0.3333(4) 0.0363(14) Uani 1 1 d .
C22 C 0.7349(5) 0.7519(7) 0.3293(4) 0.0431(15) Uani 1 1 d .
H22 H 0.7479 0.7576 0.3828 0.052 Uiso 1 1 calc R
C23 C 0.6591(7) 0.8490(7) 0.2953(5) 0.059(2) Uani 1 1 d .
H23A H 0.6434 0.8439 0.2427 0.089 Uiso 1 1 calc R
H23B H 0.6846 0.9317 0.3113 0.089 Uiso 1 1 calc R
H23C H 0.6002 0.8341 0.3098 0.089 Uiso 1 1 calc R
C24 C 0.8301(6) 0.7807(9) 0.3123(5) 0.062(2) Uani 1 1 d .
H24A H 0.8204 0.7719 0.2604 0.094 Uiso 1 1 calc R
H24B H 0.8806 0.7229 0.3385 0.094 Uiso 1 1 calc R
H24C H 0.8502 0.8659 0.3271 0.094 Uiso 1 1 calc R
C25 C 0.6877(5) 0.2963(7) 0.3874(4) 0.0419(15) Uani 1 1 d .
H25 H 0.7018 0.3336 0.4366 0.050 Uiso 1 1 calc R
C26 C 0.5939(6) 0.2196(8) 0.3731(5) 0.059(2) Uani 1 1 d .
H26A H 0.5388 0.2752 0.3693 0.088 Uiso 1 1 calc R
H26B H 0.5998 0.1612 0.4128 0.088 Uiso 1 1 calc R
H26C H 0.5835 0.1735 0.3279 0.088 Uiso 1 1 calc R
C27 C 0.7722(7) 0.2106(8) 0.3864(5) 0.063(2) Uani 1 1 d .
H27A H 0.7636 0.1811 0.3371 0.095 Uiso 1 1 calc R
H27B H 0.7734 0.1395 0.4181 0.095 Uiso 1 1 calc R
H27C H 0.8335 0.2563 0.4032 0.095 Uiso 1 1 calc R

loop_
_atom_site_aniso_label
_atom_site_aniso_U_11
_atom_site_aniso_U_22
_atom_site_aniso_U_33
_atom_site_aniso_U_23
_atom_site_aniso_U_13
_atom_site_aniso_U_12
Ir1 0.02337(14) 0.04764(18) 0.02699(14) -0.00680(9) 0.00723(9) 0.00489(9)
Cl1 0.0839(16) 0.0497(12) 0.0598(12) 0.0062(9) 0.0098(11) 0.0134(10)
N1 0.025(2) 0.038(3) 0.021(2) -0.0032(19) 0.0058(19) -0.0025(19)
N2 0.020(2) 0.034(2) 0.024(2) -0.0039(19) 0.0060(18) -0.0017(18)
O1A 0.036(3) 0.059(3) 0.032(2) -0.004(2) 0.007(2) 0.000(2)
C1A 0.025(3) 0.048(4) 0.030(3) -0.001(3) 0.007(2) 0.006(2)
O1 0.023(2) 0.094(4) 0.032(2) 0.000(2) 0.0179(19) -0.010(2)
C1 0.026(3) 0.032(3) 0.026(3) 0.000(2) 0.008(2) -0.002(2)
C2 0.033(3) 0.047(4) 0.035(3) -0.010(3) 0.012(3) 0.000(3)
C3 0.019(3) 0.059(4) 0.033(3) -0.003(3) 0.008(2) -0.001(3)
C4 0.024(3) 0.034(3) 0.021(2) -0.003(2) 0.006(2) -0.006(2)
C5 0.034(3) 0.033(3) 0.029(3) -0.002(2) 0.008(2) -0.006(2)
C6 0.034(3) 0.046(4) 0.043(4) -0.013(3) 0.009(3) -0.016(3)
C7 0.032(3) 0.059(4) 0.030(3) -0.004(3) 0.002(3) -0.006(3)
C8 0.036(3) 0.050(4) 0.025(3) 0.008(3) 0.002(2) 0.005(3)
C9 0.034(3) 0.034(3) 0.029(3) 0.007(2) 0.008(2) -0.002(2)
C10 0.048(4) 0.035(3) 0.054(4) 0.007(3) 0.014(3) -0.009(3)
C11 0.076(7) 0.056(5) 0.083(7) 0.031(4) 0.033(6) -0.004(4)
C12 0.118(10) 0.042(5) 0.100(8) 0.005(5) 0.059(8) 0.017(5)
C13 0.040(4) 0.043(4) 0.059(5) 0.016(3) 0.002(3) -0.012(3)
C14 0.042(5) 0.088(7) 0.096(7) 0.053(6) 0.015(5) -0.002(4)
C15 0.086(7) 0.023(4) 0.111(8) 0.006(4) 0.010(6) -0.005(4)
C16 0.025(3) 0.044(3) 0.027(3) -0.009(2) 0.011(2) 0.001(2)
C17 0.028(3) 0.048(4) 0.029(3) 0.001(3) 0.008(2) 0.002(3)
C18 0.044(4) 0.072(5) 0.028(3) 0.006(3) 0.011(3) 0.000(3)
C19 0.046(4) 0.086(6) 0.027(3) -0.015(4) 0.009(3) -0.006(4)
C20 0.042(4) 0.046(4) 0.041(4) -0.018(3) 0.013(3) -0.002(3)
C21 0.032(3) 0.040(4) 0.037(3) -0.010(3) 0.011(3) 0.001(2)
C22 0.042(4) 0.047(4) 0.037(3) 0.012(3) 0.007(3) 0.001(3)
C23 0.064(5) 0.045(5) 0.062(5) 0.008(4) 0.006(4) 0.003(4)
C24 0.058(5) 0.066(5) 0.065(5) 0.006(4) 0.022(4) -0.012(4)
C25 0.034(3) 0.051(4) 0.044(4) -0.007(3) 0.015(3) -0.002(3)
C26 0.061(5) 0.052(5) 0.068(5) -0.018(4) 0.025(4) -0.028(4)
C27 0.064(5) 0.056(5) 0.071(6) -0.006(4) 0.021(5) 0.016(4)

loop_
_atom_type_symbol
_atom_type_description
_atom_type_scat_dispersion_real
_atom_type_scat_dispersion_imag
_atom_type_scat_source
C C 0.0033 0.0016 'International Tables Vol C Tables 4.2.6.8 and 6.1.1.4'
H H 0.0000 0.0000 'International Tables Vol C Tables 4.2.6.8 and 6.1.1.4'
N N 0.0061 0.0033 'International Tables Vol C Tables 4.2.6.8 and 6.1.1.4'
O O 0.0106 0.0060 'International Tables Vol C Tables 4.2.6.8 and 6.1.1.4'
Cl Cl 0.1484 0.1585 'International Tables Vol C Tables 4.2.6.8 and 6.1.1.4'
Ir Ir -1.4442 7.9887 'International Tables Vol C Tables 4.2.6.8 and 6.1.1.4'

loop_
_geom_angle_atom_site_label_1
_geom_angle_atom_site_label_2
_geom_angle_atom_site_label_3
_geom_angle
_geom_angle_site_symmetry_1
_geom_angle_site_symmetry_3
C1A Ir1 C1 104.5(2) . .
C1A Ir1 C2 170.2(3) . .
C1 Ir1 C2 66.4(2) . .
C1A Ir1 O1 98.8(2) . .
C1 Ir1 O1 92.7(2) . .
C2 Ir1 O1 85.7(2) . .
C1A Ir1 O1 91.3(2) . 3_666
C1 Ir1 O1 163.9(2) . 3_666
C2 Ir1 O1 97.9(2) . 3_666
O1 Ir1 O1 81.8(2) . 3_666
C1A Ir1 Cl1 89.1(2) . .
C1 Ir1 Cl1 92.62(17) . .
C2 Ir1 Cl1 87.7(2) . .
O1 Ir1 Cl1 169.06(13) . .
O1 Ir1 Cl1 90.44(16) 3_666 .
C1 N1 C4 134.1(5) . .
C1 N1 C2 102.9(5) . .
C4 N1 C2 122.8(5) . .
C1 N2 C16 119.9(5) . .
C1 N2 C3 124.7(5) . .
C16 N2 C3 115.5(4) . .
O1A C1A Ir1 175.1(6) . .
Ir1 O1 Ir1 98.2(2) . 3_666
N2 C1 N1 125.3(5) . .
N2 C1 Ir1 134.9(4) . .
N1 C1 Ir1 99.8(4) . .
N1 C2 Ir1 90.9(4) . .
N1 C2 H2A 113.5 . .
Ir1 C2 H2A 113.5 . .
N1 C2 H2B 113.5 . .
Ir1 C2 H2B 113.5 . .
H2A C2 H2B 110.8 . .
N2 C3 H3A 109.5 . .
N2 C3 H3B 109.5 . .
H3A C3 H3B 109.5 . .
N2 C3 H3C 109.5 . .
H3A C3 H3C 109.5 . .
H3B C3 H3C 109.5 . .
C9 C4 C5 122.5(6) . .
C9 C4 N1 118.7(5) . .
C5 C4 N1 118.6(5) . .
C4 C5 C6 116.6(6) . .
C4 C5 C10 121.8(6) . .
C6 C5 C10 121.6(6) . .
C7 C6 C5 121.9(6) . .
C7 C6 H6 119.0 . .
C5 C6 H6 119.0 . .
C6 C7 C8 120.4(6) . .
C6 C7 H7 119.8 . .
C8 C7 H7 119.8 . .
C7 C8 C9 120.6(6) . .
C7 C8 H8 119.7 . .
C9 C8 H8 119.7 . .
C8 C9 C4 118.0(6) . .
C8 C9 C13 120.9(6) . .
C4 C9 C13 121.1(6) . .
C5 C10 C12 110.7(7) . .
C5 C10 C11 113.1(7) . .
C12 C10 C11 111.2(7) . .
C5 C10 H10 107.2 . .
C12 C10 H10 107.2 . .
C11 C10 H10 107.2 . .
C10 C11 H11A 109.5 . .
C10 C11 H11B 109.5 . .
H11A C11 H11B 109.5 . .
C10 C11 H11C 109.5 . .
H11A C11 H11C 109.5 . .
H11B C11 H11C 109.5 . .
C10 C12 H12A 109.5 . .
C10 C12 H12B 109.5 . .
H12A C12 H12B 109.5 . .
C10 C12 H12C 109.5 . .
H12A C12 H12C 109.5 . .
H12B C12 H12C 109.5 . .
C14 C13 C9 111.4(7) . .
C14 C13 C15 112.0(7) . .
C9 C13 C15 110.2(6) . .
C14 C13 H13 107.7 . .
C9 C13 H13 107.7 . .
C15 C13 H13 107.7 . .
C13 C14 H14A 109.5 . .
C13 C14 H14B 109.5 . .
H14A C14 H14B 109.5 . .
C13 C14 H14C 109.5 . .
H14A C14 H14C 109.5 . .
H14B C14 H14C 109.5 . .
C13 C15 H15A 109.5 . .
C13 C15 H15B 109.5 . .
H15A C15 H15B 109.5 . .
C13 C15 H15C 109.5 . .
H15A C15 H15C 109.5 . .
H15B C15 H15C 109.5 . .
C17 C16 C21 122.4(6) . .
C17 C16 N2 118.7(5) . .
C21 C16 N2 118.9(6) . .
C16 C17 C18 116.6(6) . .
C16 C17 C22 123.2(6) . .
C18 C17 C22 120.2(6) . .
C19 C18 C17 121.9(7) . .
C19 C18 H18 119.1 . .
C17 C18 H18 119.1 . .
C18 C19 C20 120.2(7) . .
C18 C19 H19 119.9 . .
C20 C19 H19 119.9 . .
C21 C20 C19 121.2(7) . .
C21 C20 H20 119.4 . .
C19 C20 H20 119.4 . .
C20 C21 C16 117.8(6) . .
C20 C21 C25 120.7(6) . .
C16 C21 C25 121.5(6) . .
C23 C22 C17 112.7(6) . .
C23 C22 C24 109.9(6) . .
C17 C22 C24 111.2(6) . .
C23 C22 H22 107.6 . .
C17 C22 H22 107.6 . .
C24 C22 H22 107.6 . .
C22 C23 H23A 109.5 . .
C22 C23 H23B 109.5 . .
H23A C23 H23B 109.5 . .
C22 C23 H23C 109.5 . .
H23A C23 H23C 109.5 . .
H23B C23 H23C 109.5 . .
C22 C24 H24A 109.5 . .
C22 C24 H24B 109.5 . .
H24A C24 H24B 109.5 . .
C22 C24 H24C 109.5 . .
H24A C24 H24C 109.5 . .
H24B C24 H24C 109.5 . .
C21 C25 C27 110.7(6) . .
C21 C25 C26 112.0(6) . .
C27 C25 C26 109.3(7) . .
C21 C25 H25 108.3 . .
C27 C25 H25 108.3 . .
C26 C25 H25 108.3 . .
C25 C26 H26A 109.5 . .
C25 C26 H26B 109.5 . .
H26A C26 H26B 109.5 . .
C25 C26 H26C 109.5 . .
H26A C26 H26C 109.5 . .
H26B C26 H26C 109.5 . .
C25 C27 H27A 109.5 . .
C25 C27 H27B 109.5 . .
H27A C27 H27B 109.5 . .
C25 C27 H27C 109.5 . .
H27A C27 H27C 109.5 . .
H27B C27 H27C 109.5 . .

loop_
_geom_bond_atom_site_label_1
_geom_bond_atom_site_label_2
_geom_bond_distance
_geom_bond_site_symmetry_2
Ir1 C1A 1.934(6) .
Ir1 C1 1.985(6) .
Ir1 C2 2.074(7) .
Ir1 O1 2.145(5) .
Ir1 O1 2.180(4) 3_666
Ir1 Cl1 2.379(2) .
N1 C1 1.341(7) .
N1 C4 1.438(7) .
N1 C2 1.498(8) .
N2 C1 1.332(7) .
N2 C16 1.459(7) .
N2 C3 1.467(7) .
O1A C1A 1.129(8) .
O1 Ir1 2.180(4) 3_666
C2 H2A 0.9900 .
C2 H2B 0.9900 .
C3 H3A 0.9800 .
C3 H3B 0.9800 .
C3 H3C 0.9800 .
C4 C9 1.393(8) .
C4 C5 1.402(8) .
C5 C6 1.407(9) .
C5 C10 1.501(9) .
C6 C7 1.355(10) .
C6 H6 0.9500 .
C7 C8 1.387(10) .
C7 H7 0.9500 .
C8 C9 1.391(9) .
C8 H8 0.9500 .
C9 C13 1.522(9) .
C10 C12 1.522(12) .
C10 C11 1.523(10) .
C10 H10 1.0000 .
C11 H11A 0.9800 .
C11 H11B 0.9800 .
C11 H11C 0.9800 .
C12 H12A 0.9800 .
C12 H12B 0.9800 .
C12 H12C 0.9800 .
C13 C14 1.522(12) .
C13 C15 1.526(13) .
C13 H13 1.0000 .
C14 H14A 0.9800 .
C14 H14B 0.9800 .
C14 H14C 0.9800 .
C15 H15A 0.9800 .
C15 H15B 0.9800 .
C15 H15C 0.9800 .
C16 C17 1.395(9) .
C16 C21 1.422(9) .
C17 C18 1.411(9) .
C17 C22 1.520(10) .
C18 C19 1.371(11) .
C18 H18 0.9500 .
C19 C20 1.385(12) .
C19 H19 0.9500 .
C20 C21 1.381(10) .
C20 H20 0.9500 .
C21 C25 1.518(10) .
C22 C23 1.518(10) .
C22 C24 1.531(11) .
C22 H22 1.0000 .
C23 H23A 0.9800 .
C23 H23B 0.9800 .
C23 H23C 0.9800 .
C24 H24A 0.9800 .
C24 H24B 0.9800 .
C24 H24C 0.9800 .
C25 C27 1.531(10) .
C25 C26 1.537(10) .
C25 H25 1.0000 .
C26 H26A 0.9800 .
C26 H26B 0.9800 .
C26 H26C 0.9800 .
C27 H27A 0.9800 .
C27 H27B 0.9800 .
C27 H27C 0.9800 .

loop_
_geom_torsion_atom_site_label_1
_geom_torsion_atom_site_label_2
_geom_torsion_atom_site_label_3
_geom_torsion_atom_site_label_4
_geom_torsion
_geom_torsion_site_symmetry_1
_geom_torsion_site_symmetry_4
C1A Ir1 O1 Ir1 -90.1(2) . 3_666
C1 Ir1 O1 Ir1 164.7(2) . 3_666
C2 Ir1 O1 Ir1 98.7(2) . 3_666
O1 Ir1 O1 Ir1 0.0 3_666 3_666
Cl1 Ir1 O1 Ir1 45.5(8) . 3_666
C16 N2 C1 N1 -179.6(5) . .
C3 N2 C1 N1 1.3(9) . .
C16 N2 C1 Ir1 4.3(9) . .
C3 N2 C1 Ir1 -174.8(5) . .
C4 N1 C1 N2 -1.4(10) . .
C2 N1 C1 N2 -177.8(6) . .
C4 N1 C1 Ir1 175.8(5) . .
C2 N1 C1 Ir1 -0.6(5) . .
C1A Ir1 C1 N2 -6.7(7) . .
C2 Ir1 C1 N2 177.2(7) . .
O1 Ir1 C1 N2 93.1(6) . .
O1 Ir1 C1 N2 162.8(6) 3_666 .
Cl1 Ir1 C1 N2 -96.5(6) . .
C1A Ir1 C1 N1 176.5(4) . .
C2 Ir1 C1 N1 0.4(4) . .
O1 Ir1 C1 N1 -83.7(4) . .
O1 Ir1 C1 N1 -14.0(10) 3_666 .
Cl1 Ir1 C1 N1 86.8(3) . .
C1 N1 C2 Ir1 0.5(4) . .
C4 N1 C2 Ir1 -176.4(4) . .
C1 Ir1 C2 N1 -0.4(3) . .
O1 Ir1 C2 N1 94.5(4) . .
O1 Ir1 C2 N1 175.6(3) 3_666 .
Cl1 Ir1 C2 N1 -94.2(3) . .
C1 N1 C4 C9 -93.0(8) . .
C2 N1 C4 C9 82.8(7) . .
C1 N1 C4 C5 92.5(8) . .
C2 N1 C4 C5 -91.7(7) . .
C9 C4 C5 C6 1.4(9) . .
N1 C4 C5 C6 175.7(5) . .
C9 C4 C5 C10 -177.5(6) . .
N1 C4 C5 C10 -3.1(9) . .
C4 C5 C6 C7 -1.5(10) . .
C10 C5 C6 C7 177.3(7) . .
C5 C6 C7 C8 0.7(11) . .
C6 C7 C8 C9 0.3(10) . .
C7 C8 C9 C4 -0.5(9) . .
C7 C8 C9 C13 -179.6(7) . .
C5 C4 C9 C8 -0.4(9) . .
N1 C4 C9 C8 -174.7(5) . .
C5 C4 C9 C13 178.7(6) . .
N1 C4 C9 C13 4.4(9) . .
C4 C5 C10 C12 106.9(8) . .
C6 C5 C10 C12 -71.8(9) . .
C4 C5 C10 C11 -127.6(7) . .
C6 C5 C10 C11 53.7(9) . .
C8 C9 C13 C14 69.6(9) . .
C4 C9 C13 C14 -109.5(7) . .
C8 C9 C13 C15 -55.3(9) . .
C4 C9 C13 C15 125.6(7) . .
C1 N2 C16 C17 94.7(7) . .
C3 N2 C16 C17 -86.1(7) . .
C1 N2 C16 C21 -88.4(7) . .
C3 N2 C16 C21 90.8(7) . .
C21 C16 C17 C18 -0.2(9) . .
N2 C16 C17 C18 176.6(5) . .
C21 C16 C17 C22 179.4(6) . .
N2 C16 C17 C22 -3.8(9) . .
C16 C17 C18 C19 -0.8(10) . .
C22 C17 C18 C19 179.6(7) . .
C17 C18 C19 C20 1.2(12) . .
C18 C19 C20 C21 -0.6(11) . .
C19 C20 C21 C16 -0.3(10) . .
C19 C20 C21 C25 178.9(6) . .
C17 C16 C21 C20 0.7(9) . .
N2 C16 C21 C20 -176.1(5) . .
C17 C16 C21 C25 -178.5(6) . .
N2 C16 C21 C25 4.7(8) . .
C16 C17 C22 C23 -133.1(7) . .
C18 C17 C22 C23 46.5(9) . .
C16 C17 C22 C24 103.0(7) . .
C18 C17 C22 C24 -77.4(8) . .
C20 C21 C25 C27 77.9(8) . .
C16 C21 C25 C27 -102.9(7) . .
C20 C21 C25 C26 -44.4(9) . .
C16 C21 C25 C26 134.8(7) . .
